data_4118840
loop_
_publ_author_name
'Kyung-Ryang Wee'
'Yang-Jin Cho'
'Soyeong Jeong'
'Soonnam Kwon'
'Jong-Dae Lee'
'Il-Hwan Suh'
'Sang Ook Kang'

_publ_section_title
;
 Carborane-Based Optoelectronically Active Organic Molecules: Wide Band
 Gap Host Materials for Blue Phosphorescence
;
_journal_name_full 'Journal of the American Chemical Society'
_journal_page_first 17982
_journal_page_last 17990
_journal_paper_doi 10.1021/ja3066623
_journal_volume 134
_journal_year 2012
_chemical_formula_sum 'C42 H28 N2'
_chemical_formula_weight 560.66
_chemical_name_common k080409
_chemical_name_systematic
;
 ?
;
_space_group_IT_number 14
_symmetry_cell_setting monoclinic
_symmetry_space_group_name_Hall '-P 2yn'
_symmetry_space_group_name_H-M 'P 1 21/n 1'
_atom_sites_solution_hydrogens geom
_atom_sites_solution_primary direct
_atom_sites_solution_secondary difmap
_audit_creation_method shelxl-97
_cell_angle_alpha 90.00
_cell_angle_beta 93.467(6)
_cell_angle_gamma 90.00
_cell_formula_units_Z 2
_cell_length_a 5.4579(15)
_cell_length_b 12.568(4)
_cell_length_c 21.459(6)
_cell_measurement_temperature 293(2)
_cell_volume 1469.3(7)
_computing_structure_refinement 'SHELXL-97 (Sheldrick, 1997)'
_diffrn_ambient_temperature 293(2)
_diffrn_measured_fraction_theta_full 0.979
_diffrn_measured_fraction_theta_max 0.979
_diffrn_radiation_monochromator graphite
_diffrn_radiation_source 'fine-focus sealed tube'
_diffrn_radiation_type mok\a
_diffrn_radiation_wavelength 0.71073
_diffrn_reflns_av_R_equivalents 0.0305
_diffrn_reflns_av_sigmaI/netI 0.0411
_diffrn_reflns_limit_h_max 7
_diffrn_reflns_limit_h_min -7
_diffrn_reflns_limit_k_max 16
_diffrn_reflns_limit_k_min -16
_diffrn_reflns_limit_l_max 28
_diffrn_reflns_limit_l_min -25
_diffrn_reflns_number 9706
_diffrn_reflns_theta_full 28.38
_diffrn_reflns_theta_max 28.38
_diffrn_reflns_theta_min 1.88
_exptl_absorpt_coefficient_mu 0.073
_exptl_absorpt_correction_type none
_exptl_crystal_colour colorless
_exptl_crystal_density_diffrn 1.267
_exptl_crystal_F_000 588
_exptl_crystal_size_max 0.42
_exptl_crystal_size_mid 0.32
_exptl_crystal_size_min 0.28
_refine_diff_density_max 0.188
_refine_diff_density_min -0.174
_refine_diff_density_rms 0.034
_refine_ls_extinction_coef 0.0043(15)
_refine_ls_extinction_expression Fc^*^=kFc[1+0.001xFc^2^\l^3^/sin(2\q)]^-1/4^
_refine_ls_extinction_method SHELXL
_refine_ls_goodness_of_fit_ref 1.030
_refine_ls_hydrogen_treatment mixed
_refine_ls_matrix_type full
_refine_ls_number_parameters 200
_refine_ls_number_reflns 3610
_refine_ls_number_restraints 0
_refine_ls_restrained_S_all 1.030
_refine_ls_R_factor_all 0.0971
_refine_ls_R_factor_gt 0.0446
_refine_ls_shift/su_max 0.000
_refine_ls_shift/su_mean 0.000
_refine_ls_structure_factor_coef Fsqd
_refine_ls_weighting_details 'calc w=1/[\s^2^(Fo^2^)+(0.0461P)^2^+0.2744P] where P=(Fo^2^+2Fc^2^)/3'
_refine_ls_weighting_scheme calc
_refine_ls_wR_factor_gt 0.1009
_refine_ls_wR_factor_ref 0.1288
_reflns_number_gt 2022
_reflns_number_total 3610
_reflns_threshold_expression >2sigma(i)
_cod_data_source_file ja3066623_si_002.cif
_cod_data_source_block k080409
_cod_database_code 4118840

loop_
_symmetry_equiv_pos_as_xyz
'x, y, z'
'-x+1/2, y+1/2, -z+1/2'
'-x, -y, -z'
'x-1/2, -y-1/2, z-1/2'

loop_
_atom_site_label
_atom_site_type_symbol
_atom_site_fract_x
_atom_site_fract_y
_atom_site_fract_z
_atom_site_U_iso_or_equiv
_atom_site_adp_type
_atom_site_occupancy
_atom_site_symmetry_multiplicity
_atom_site_calc_flag
_atom_site_refinement_flags
C1 C 1.3598(3) 0.42672(12) 0.03319(7) 0.0407(4) Uani 1 1 d .
C2 C 1.2143(3) 0.34841(12) 0.06695(7) 0.0410(4) Uani 1 1 d .
C3 C 1.2944(3) 0.30843(13) 0.12521(8) 0.0455(4) Uani 1 1 d .
H3 H 1.4404 0.3336 0.1444 0.055 Uiso 1 1 calc R
C4 C 1.1619(3) 0.23229(13) 0.15513(8) 0.0457(4) Uani 1 1 d .
H4 H 1.2192 0.2068 0.1940 0.055 Uiso 1 1 calc R
C5 C 0.9454(3) 0.19408(13) 0.12757(8) 0.0430(4) Uani 1 1 d .
C6 C 0.8599(3) 0.23431(14) 0.07016(8) 0.0502(4) Uani 1 1 d .
H6 H 0.7123 0.2098 0.0515 0.060 Uiso 1 1 calc R
C7 C 0.9923(3) 0.31015(13) 0.04070(8) 0.0480(4) Uani 1 1 d .
H7 H 0.9320 0.3366 0.0023 0.058 Uiso 1 1 calc R
C8 C 0.7049(3) 0.12449(14) 0.21468(8) 0.0464(4) Uani 1 1 d .
C9 C 0.7360(3) 0.20438(16) 0.25883(8) 0.0552(5) Uani 1 1 d .
H9 H 0.8426 0.2608 0.2532 0.066 Uiso 1 1 calc R
C10 C 0.6031(4) 0.19744(18) 0.31153(9) 0.0673(6) Uani 1 1 d .
H10 H 0.6214 0.2501 0.3419 0.081 Uiso 1 1 calc R
C11 C 0.4438(4) 0.1139(2) 0.32000(10) 0.0753(6) Uani 1 1 d .
H11 H 0.3573 0.1111 0.3560 0.090 Uiso 1 1 calc R
C12 C 0.4114(4) 0.03495(18) 0.27599(10) 0.0688(6) Uani 1 1 d .
H12 H 0.3040 -0.0211 0.2820 0.083 Uiso 1 1 calc R
C13 C 0.5414(3) 0.03994(14) 0.22228(8) 0.0503(4) Uani 1 1 d .
C14 C 0.5412(3) -0.02345(13) 0.16616(9) 0.0517(5) Uani 1 1 d .
C15 C 0.4135(4) -0.11349(15) 0.14526(11) 0.0668(6) Uani 1 1 d .
H15 H 0.2988 -0.1450 0.1698 0.080 Uiso 1 1 calc R
C16 C 0.4586(4) -0.15546(17) 0.08808(12) 0.0768(7) Uani 1 1 d .
H16 H 0.3728 -0.2154 0.0737 0.092 Uiso 1 1 calc R
C17 C 0.6305(4) -0.10954(16) 0.05144(11) 0.0728(6) Uani 1 1 d .
H17 H 0.6610 -0.1405 0.0133 0.087 Uiso 1 1 calc R
C18 C 0.7570(4) -0.01921(16) 0.07023(9) 0.0636(5) Uani 1 1 d .
H18 H 0.8717 0.0115 0.0454 0.076 Uiso 1 1 calc R
C19 C 0.7072(3) 0.02425(13) 0.12738(8) 0.0494(4) Uani 1 1 d .
C20 C 1.5118(3) 0.50046(13) 0.06416(8) 0.0464(4) Uani 1 1 d .
H20 H 1.5226 0.5016 0.1076 0.056 Uiso 1 1 calc R
C21 C 1.3524(3) 0.42780(13) -0.03181(8) 0.0468(4) Uani 1 1 d .
H21 H 1.2533 0.3789 -0.0540 0.056 Uiso 1 1 calc R
N1 N 0.8074(3) 0.11430(11) 0.15708(6) 0.0489(4) Uani 1 1 d .

loop_
_atom_site_aniso_label
_atom_site_aniso_U_11
_atom_site_aniso_U_22
_atom_site_aniso_U_33
_atom_site_aniso_U_23
_atom_site_aniso_U_13
_atom_site_aniso_U_12
C1 0.0414(9) 0.0375(8) 0.0436(10) -0.0008(7) 0.0068(7) -0.0002(7)
C2 0.0408(9) 0.0394(8) 0.0434(9) -0.0009(7) 0.0079(7) 0.0004(7)
C3 0.0407(9) 0.0482(9) 0.0477(10) 0.0006(8) 0.0029(7) -0.0030(7)
C4 0.0438(10) 0.0490(10) 0.0447(10) 0.0075(8) 0.0049(8) -0.0006(8)
C5 0.0430(9) 0.0419(9) 0.0451(10) 0.0013(7) 0.0119(8) -0.0028(7)
C6 0.0424(9) 0.0579(11) 0.0503(11) 0.0003(8) 0.0034(8) -0.0092(8)
C7 0.0464(10) 0.0532(10) 0.0445(10) 0.0053(8) 0.0026(8) -0.0030(8)
C8 0.0435(9) 0.0525(10) 0.0435(10) 0.0083(8) 0.0049(8) -0.0009(8)
C9 0.0516(10) 0.0656(12) 0.0484(11) 0.0007(9) 0.0037(8) -0.0065(9)
C10 0.0649(13) 0.0915(16) 0.0458(11) -0.0034(11) 0.0046(10) -0.0035(12)
C11 0.0727(14) 0.1045(18) 0.0504(13) 0.0117(12) 0.0186(11) -0.0103(13)
C12 0.0692(13) 0.0774(14) 0.0607(13) 0.0234(11) 0.0127(11) -0.0142(11)
C13 0.0475(10) 0.0503(10) 0.0531(11) 0.0143(8) 0.0028(8) -0.0031(8)
C14 0.0491(10) 0.0433(10) 0.0622(12) 0.0129(8) -0.0003(9) -0.0019(8)
C15 0.0686(13) 0.0487(11) 0.0819(15) 0.0139(11) -0.0054(11) -0.0127(10)
C16 0.0863(16) 0.0474(11) 0.0940(18) -0.0022(12) -0.0175(14) -0.0116(11)
C17 0.0880(16) 0.0553(12) 0.0738(15) -0.0121(11) -0.0058(13) 0.0031(12)
C18 0.0720(13) 0.0566(12) 0.0630(13) -0.0055(10) 0.0100(10) -0.0021(10)
C19 0.0506(10) 0.0422(9) 0.0550(11) 0.0024(8) 0.0011(9) -0.0020(8)
C20 0.0549(10) 0.0470(9) 0.0378(9) -0.0018(7) 0.0074(8) -0.0047(8)
C21 0.0517(10) 0.0437(9) 0.0452(10) -0.0041(8) 0.0048(8) -0.0084(8)
N1 0.0522(9) 0.0470(8) 0.0486(9) 0.0002(7) 0.0120(7) -0.0094(7)

loop_
_atom_type_symbol
_atom_type_description
_atom_type_scat_dispersion_real
_atom_type_scat_dispersion_imag
_atom_type_scat_source
c c 0.0033 0.0016 'international tables vol c tables 4.2.6.8 and 6.1.1.4'
h h 0.0000 0.0000 'international tables vol c tables 4.2.6.8 and 6.1.1.4'
n n 0.0061 0.0033 'international tables vol c tables 4.2.6.8 and 6.1.1.4'

loop_
_geom_angle_atom_site_label_1
_geom_angle_atom_site_label_2
_geom_angle_atom_site_label_3
_geom_angle
_geom_angle_site_symmetry_1
C20 C1 C21 116.98(14) .
C20 C1 C2 122.20(15) .
C21 C1 C2 120.81(14) .
C7 C2 C3 117.20(15) .
C7 C2 C1 120.76(15) .
C3 C2 C1 122.03(15) .
C4 C3 C2 121.50(16) .
C5 C4 C3 120.16(16) .
C4 C5 C6 119.27(15) .
C4 C5 N1 121.18(15) .
C6 C5 N1 119.54(15) .
C7 C6 C5 120.28(16) .
C6 C7 C2 121.55(16) .
C9 C8 N1 129.42(16) .
C9 C8 C13 121.48(16) .
N1 C8 C13 109.01(15) .
C10 C9 C8 117.75(18) .
C9 C10 C11 121.4(2) .
C12 C11 C10 120.94(19) .
C11 C12 C13 119.08(19) .
C12 C13 C8 119.35(18) .
C12 C13 C14 133.75(18) .
C8 C13 C14 106.81(15) .
C15 C14 C19 119.11(19) .
C15 C14 C13 133.94(18) .
C19 C14 C13 106.94(15) .
C16 C15 C14 119.3(2) .
C15 C16 C17 120.8(2) .
C18 C17 C16 121.5(2) .
C17 C18 C19 117.6(2) .
C18 C19 N1 129.25(16) .
C18 C19 C14 121.72(17) .
N1 C19 C14 109.00(15) .
C21 C20 C1 121.30(16) 3_865
C20 C21 C1 121.72(15) 3_865
C8 N1 C19 108.23(14) .
C8 N1 C5 125.52(14) .
C19 N1 C5 124.82(14) .

loop_
_geom_bond_atom_site_label_1
_geom_bond_atom_site_label_2
_geom_bond_distance
_geom_bond_site_symmetry_2
C1 C20 1.386(2) .
C1 C21 1.393(2) .
C1 C2 1.481(2) .
C2 C7 1.391(2) .
C2 C3 1.393(2) .
C3 C4 1.381(2) .
C4 C5 1.376(2) .
C5 C6 1.386(2) .
C5 N1 1.4252(19) .
C6 C7 1.373(2) .
C8 C9 1.384(3) .
C8 N1 1.393(2) .
C8 C13 1.404(2) .
C9 C10 1.383(2) .
C10 C11 1.382(3) .
C11 C12 1.374(3) .
C12 C13 1.391(3) .
C13 C14 1.444(3) .
C14 C15 1.389(3) .
C14 C19 1.402(2) .
C15 C16 1.372(3) .
C16 C17 1.386(3) .
C17 C18 1.376(3) .
C18 C19 1.384(3) .
C19 N1 1.394(2) .
C20 C21 1.381(2) 3_865
C21 C20 1.381(2) 3_865
